data_7111576
loop_
_publ_author_name
'Sharma, Hemant K.'
'Arias-Ugarte, Renzo'
'Metta-Magana, Alejandro'
'Pannell, Keith H.'

_publ_section_title
;
 Methyl transfer from Fe (and Mo) to Sn: formation of
 (\h5-C5H5)M(CO)nSntBu2Me (M = Fe, n = 2; M = Mo, n = 3) complexes from
 photochemical irradiation of (\h5-C5H5)M(CO)nMe and tBu2SnH2
;
_journal_issue 25
_journal_name_full 'Chemical Communications'
_journal_page_first 4586
_journal_page_last 4588
_journal_paper_doi 10.1039/b925851e
_journal_volume 46
_journal_year 2010
_chemical_formula_moiety 'C17 H26 Mo O3 Sn'
_chemical_formula_sum 'C17 H26 Mo O3 Sn'
_chemical_formula_weight 493.01
_chemical_name_common
;triscarbonyl-(eta$5!-cyclopentadienyl)-(di-t-
butylmethylstannyl)-Molibdenum
;
_chemical_name_systematic
;
triscarbonyl-(\h^5^-cyclopentadienyl)-(di-t-butylmethylstannyl)-Molibdenum
;
_space_group_IT_number 15
_symmetry_cell_setting monoclinic
_symmetry_space_group_name_Hall '-C 2yc'
_symmetry_space_group_name_H-M 'C 1 2/c 1'
_atom_sites_solution_hydrogens geom
_atom_sites_solution_primary direct
_atom_sites_solution_secondary difmap
_audit_creation_method SHELXL-97
_cell_angle_alpha 90.00
_cell_angle_beta 91.1170(10)
_cell_angle_gamma 90.00
_cell_formula_units_Z 8
_cell_length_a 19.0282(17)
_cell_length_b 8.5122(8)
_cell_length_c 24.573(2)
_cell_measurement_reflns_used 12247
_cell_measurement_temperature 298(2)
_cell_measurement_theta_max 28.301
_cell_measurement_theta_min 2.121
_cell_volume 3979.4(6)
_computing_cell_refinement 'Bruker SMART'
_computing_data_collection 'Bruker SMART'
_computing_data_reduction 'Bruker SAINT'
_computing_molecular_graphics 'Bruker SHELXTL'
_computing_publication_material 'Bruker SHELXTL'
_computing_structure_refinement 'SHELXL-97 (Sheldrick, 1997)'
_computing_structure_solution 'SHELXS-97 (Sheldrick, 1990)'
_diffrn_ambient_temperature 298(2)
_diffrn_measured_fraction_theta_full 0.990
_diffrn_measured_fraction_theta_max 0.990
_diffrn_measurement_device_type 'CCD area detector'
_diffrn_measurement_method 'phi and omega scans'
_diffrn_radiation_monochromator graphite
_diffrn_radiation_source 'fine-focus sealed tube'
_diffrn_radiation_type MoK\a
_diffrn_radiation_wavelength 0.71073
_diffrn_reflns_av_R_equivalents 0.0252
_diffrn_reflns_av_sigmaI/netI 0.0184
_diffrn_reflns_limit_h_max 23
_diffrn_reflns_limit_h_min -23
_diffrn_reflns_limit_k_max 10
_diffrn_reflns_limit_k_min -10
_diffrn_reflns_limit_l_max 30
_diffrn_reflns_limit_l_min -30
_diffrn_reflns_number 19452
_diffrn_reflns_theta_full 26.00
_diffrn_reflns_theta_max 26.00
_diffrn_reflns_theta_min 1.66
_exptl_absorpt_coefficient_mu 1.894
_exptl_absorpt_correction_T_max 0.975
_exptl_absorpt_correction_T_min 0.794
_exptl_absorpt_correction_type multi-scan
_exptl_absorpt_process_details SADABS
_exptl_crystal_colour colorless
_exptl_crystal_density_diffrn 1.646
_exptl_crystal_density_method 'not measured'
_exptl_crystal_description block
_exptl_crystal_F_000 1952
_exptl_crystal_size_max 0.30
_exptl_crystal_size_mid 0.20
_exptl_crystal_size_min 0.18
_refine_diff_density_max 0.524
_refine_diff_density_min -0.523
_refine_diff_density_rms 0.090
_refine_ls_extinction_method none
_refine_ls_goodness_of_fit_ref 1.054
_refine_ls_hydrogen_treatment constr
_refine_ls_matrix_type full
_refine_ls_number_parameters 206
_refine_ls_number_reflns 3880
_refine_ls_number_restraints 0
_refine_ls_restrained_S_all 1.054
_refine_ls_R_factor_all 0.0279
_refine_ls_R_factor_gt 0.0264
_refine_ls_shift/su_max 0.001
_refine_ls_shift/su_mean 0.000
_refine_ls_structure_factor_coef Fsqd
_refine_ls_weighting_details 'calc w=1/[\s^2^(Fo^2^)+(0.0421P)^2^+5.8154P] where P=(Fo^2^+2Fc^2^)/3'
_refine_ls_weighting_scheme calc
_refine_ls_wR_factor_gt 0.0708
_refine_ls_wR_factor_ref 0.0719
_reflns_number_gt 3730
_reflns_number_total 3880
_reflns_threshold_expression >2sigma(I)
_cod_data_source_file B925851Esup1.cif
_cod_data_source_block 072ra1ms
_cod_depositor_comments
;
The following automatic conversions were performed:

'_symmetry_cell_setting' value 'Monoclinic' changed to 'monoclinic'
according to /home/saulius/struct/CIF-dictionaries/cif_core.dic
dictionary named 'cif_core.dic' version 2.4.2 from 2011-04-26.

Automatic conversion script
Id: cif_fix_values 1891 2012-01-12 08:04:46Z andrius 
;
_cod_original_cell_volume 3979.3(6)
_cod_original_sg_symbol_H-M C2/c
_cod_database_code 7111576

loop_
_symmetry_equiv_pos_as_xyz
'x, y, z'
'-x, y, -z+1/2'
'x+1/2, y+1/2, z'
'-x+1/2, y+1/2, -z+1/2'
'-x, -y, -z'
'x, -y, z-1/2'
'-x+1/2, -y+1/2, -z'
'x+1/2, -y+1/2, z-1/2'

loop_
_atom_site_label
_atom_site_type_symbol
_atom_site_fract_x
_atom_site_fract_y
_atom_site_fract_z
_atom_site_U_iso_or_equiv
_atom_site_adp_type
_atom_site_occupancy
_atom_site_symmetry_multiplicity
_atom_site_calc_flag
_atom_site_refinement_flags
Sn1 Sn 0.136157(10) 0.54803(2) 0.367636(8) 0.03577(8) Uani 1 1 d .
Mo1 Mo 0.272566(12) 0.69540(3) 0.365886(10) 0.03516(9) Uani 1 1 d .
C1 C 0.33622(19) 0.5054(4) 0.41359(15) 0.0533(8) Uani 1 1 d .
H1 H 0.3196 0.4656 0.4461 0.064 Uiso 1 1 calc R
C7 C 0.21732(16) 0.7792(3) 0.42627(13) 0.0409(7) Uani 1 1 d .
O1 O 0.18994(14) 0.8350(3) 0.46287(10) 0.0586(6) Uani 1 1 d .
C6 C 0.2880(2) 0.9221(4) 0.35760(19) 0.0667(11) Uani 1 1 d .
C3 C 0.35673(19) 0.5371(4) 0.32395(16) 0.0553(9) Uani 1 1 d .
H3 H 0.3562 0.5228 0.2864 0.066 Uiso 1 1 calc R
C2 C 0.32226(18) 0.4431(4) 0.36180(16) 0.0521(8) Uani 1 1 d .
H2 H 0.2950 0.3550 0.3539 0.063 Uiso 1 1 calc R
C8 C 0.22155(19) 0.7305(5) 0.29688(15) 0.0572(9) Uani 1 1 d .
O2 O 0.19801(19) 0.7519(5) 0.25411(12) 0.0941(11) Uani 1 1 d .
C4 C 0.39245(18) 0.6575(5) 0.35277(19) 0.0624(10) Uani 1 1 d .
H4 H 0.4198 0.7360 0.3376 0.075 Uiso 1 1 calc R
C5 C 0.37929(18) 0.6375(5) 0.40832(17) 0.0610(10) Uani 1 1 d .
H5 H 0.3962 0.7007 0.4366 0.073 Uiso 1 1 calc R
C14 C 0.12589(16) 0.3803(4) 0.43604(13) 0.0448(7) Uani 1 1 d .
C13 C 0.12429(18) 0.3924(4) 0.29467(13) 0.0513(8) Uani 1 1 d .
H13A H 0.0817 0.3324 0.2973 0.077 Uiso 1 1 calc R
H13B H 0.1637 0.3223 0.2931 0.077 Uiso 1 1 calc R
H13C H 0.1223 0.4556 0.2623 0.077 Uiso 1 1 calc R
C9 C 0.04496(17) 0.7100(4) 0.36340(16) 0.0551(9) Uani 1 1 d .
O3 O 0.2980(2) 1.0529(3) 0.3531(2) 0.1145(16) Uani 1 1 d .
C15 C 0.1404(3) 0.4561(5) 0.49096(15) 0.0656(11) Uani 1 1 d .
H15A H 0.1070 0.5388 0.4967 0.098 Uiso 1 1 calc R
H15B H 0.1871 0.4989 0.4918 0.098 Uiso 1 1 calc R
H15C H 0.1362 0.3787 0.5191 0.098 Uiso 1 1 calc R
C16 C 0.1762(2) 0.2440(5) 0.42831(19) 0.0689(11) Uani 1 1 d .
H16A H 0.2237 0.2810 0.4319 0.103 Uiso 1 1 calc R
H16B H 0.1688 0.1996 0.3927 0.103 Uiso 1 1 calc R
H16C H 0.1679 0.1653 0.4554 0.103 Uiso 1 1 calc R
C17 C 0.0512(2) 0.3140(5) 0.43372(19) 0.0711(11) Uani 1 1 d .
H17A H 0.0470 0.2316 0.4601 0.107 Uiso 1 1 calc R
H17B H 0.0414 0.2727 0.3980 0.107 Uiso 1 1 calc R
H17C H 0.0183 0.3960 0.4416 0.107 Uiso 1 1 calc R
C10 C 0.0235(2) 0.7649(7) 0.4203(2) 0.0896(16) Uani 1 1 d .
H10A H -0.0180 0.8286 0.4172 0.134 Uiso 1 1 calc R
H10B H 0.0610 0.8253 0.4366 0.134 Uiso 1 1 calc R
H10C H 0.0142 0.6750 0.4426 0.134 Uiso 1 1 calc R
C11 C -0.0168(2) 0.6233(7) 0.3370(2) 0.0893(15) Uani 1 1 d .
H11A H -0.0564 0.6929 0.3338 0.134 Uiso 1 1 calc R
H11B H -0.0290 0.5347 0.3591 0.134 Uiso 1 1 calc R
H11C H -0.0040 0.5875 0.3015 0.134 Uiso 1 1 calc R
C12 C 0.0622(3) 0.8526(6) 0.3285(2) 0.0950(17) Uani 1 1 d .
H12A H 0.0723 0.8189 0.2922 0.142 Uiso 1 1 calc R
H12B H 0.1023 0.9060 0.3439 0.142 Uiso 1 1 calc R
H12C H 0.0226 0.9228 0.3275 0.142 Uiso 1 1 calc R

loop_
_atom_site_aniso_label
_atom_site_aniso_U_11
_atom_site_aniso_U_22
_atom_site_aniso_U_33
_atom_site_aniso_U_23
_atom_site_aniso_U_13
_atom_site_aniso_U_12
Sn1 0.03063(12) 0.04062(13) 0.03609(13) -0.00207(8) 0.00112(8) -0.00019(7)
Mo1 0.03294(14) 0.03044(14) 0.04231(15) -0.00018(9) 0.00592(10) -0.00070(9)
C1 0.0496(19) 0.0515(19) 0.059(2) 0.0059(17) -0.0007(16) 0.0164(16)
C7 0.0401(15) 0.0353(15) 0.0473(17) -0.0021(13) -0.0004(13) -0.0027(12)
O1 0.0635(15) 0.0591(14) 0.0535(14) -0.0166(12) 0.0098(12) 0.0026(12)
C6 0.070(2) 0.0395(19) 0.092(3) 0.0040(18) 0.036(2) 0.0012(17)
C3 0.0497(19) 0.057(2) 0.060(2) -0.0140(16) 0.0090(17) 0.0100(16)
C2 0.0461(18) 0.0359(16) 0.074(2) -0.0083(15) 0.0009(17) 0.0087(13)
C8 0.053(2) 0.070(2) 0.049(2) 0.0175(17) 0.0124(16) 0.0043(17)
O2 0.094(2) 0.139(3) 0.0499(16) 0.0351(19) 0.0020(15) 0.014(2)
C4 0.0346(17) 0.055(2) 0.099(3) -0.008(2) 0.0170(18) -0.0038(15)
C5 0.0396(17) 0.069(2) 0.074(3) -0.024(2) -0.0122(17) 0.0060(17)
C14 0.0413(16) 0.0459(17) 0.0473(17) 0.0053(14) 0.0036(13) -0.0073(14)
C13 0.0504(18) 0.063(2) 0.0405(17) -0.0171(15) 0.0017(14) -0.0023(16)
C9 0.0380(17) 0.065(2) 0.063(2) 0.0006(17) -0.0005(15) 0.0137(15)
O3 0.135(3) 0.0341(16) 0.178(4) 0.0107(18) 0.074(3) -0.0059(16)
C15 0.084(3) 0.067(3) 0.045(2) 0.0082(17) 0.0003(19) -0.015(2)
C16 0.072(3) 0.050(2) 0.085(3) 0.013(2) 0.011(2) 0.0041(19)
C17 0.058(2) 0.076(3) 0.079(3) 0.007(2) 0.008(2) -0.027(2)
C10 0.062(3) 0.121(4) 0.086(3) -0.020(3) 0.005(2) 0.043(3)
C11 0.043(2) 0.112(4) 0.111(4) -0.009(3) -0.022(2) 0.012(2)
C12 0.066(3) 0.085(3) 0.134(5) 0.038(3) 0.006(3) 0.034(3)

loop_
_atom_type_symbol
_atom_type_description
_atom_type_scat_dispersion_real
_atom_type_scat_dispersion_imag
_atom_type_scat_source
C C 0.0033 0.0016 'International Tables Vol C Tables 4.2.6.8 and 6.1.1.4'
H H 0.0000 0.0000 'International Tables Vol C Tables 4.2.6.8 and 6.1.1.4'
O O 0.0106 0.0060 'International Tables Vol C Tables 4.2.6.8 and 6.1.1.4'
Mo Mo -1.6832 0.6857 'International Tables Vol C Tables 4.2.6.8 and 6.1.1.4'
Sn Sn -0.6537 1.4246 'International Tables Vol C Tables 4.2.6.8 and 6.1.1.4'

loop_
_geom_angle_atom_site_label_1
_geom_angle_atom_site_label_2
_geom_angle_atom_site_label_3
_geom_angle
C14 Sn1 C9 110.84(13)
C14 Sn1 C13 102.55(14)
C9 Sn1 C13 105.31(14)
C14 Sn1 Mo1 112.58(8)
C9 Sn1 Mo1 115.63(10)
C13 Sn1 Mo1 108.81(9)
C8 Mo1 C6 80.39(19)
C8 Mo1 C7 109.51(14)
C6 Mo1 C7 78.77(15)
C8 Mo1 C5 146.76(15)
C6 Mo1 C5 97.11(18)
C7 Mo1 C5 102.35(14)
C8 Mo1 C1 141.90(16)
C6 Mo1 C1 131.19(18)
C7 Mo1 C1 98.78(13)
C5 Mo1 C1 35.08(14)
C8 Mo1 C4 111.76(15)
C6 Mo1 C4 88.43(15)
C7 Mo1 C4 133.81(14)
C5 Mo1 C4 35.12(15)
C1 Mo1 C4 58.12(15)
C8 Mo1 C3 92.21(15)
C6 Mo1 C3 114.45(15)
C7 Mo1 C3 156.63(14)
C5 Mo1 C3 58.40(13)
C1 Mo1 C3 57.89(14)
C4 Mo1 C3 35.14(13)
C8 Mo1 C2 107.18(15)
C6 Mo1 C2 146.39(15)
C7 Mo1 C2 125.78(13)
C5 Mo1 C2 58.34(13)
C1 Mo1 C2 34.84(13)
C4 Mo1 C2 58.14(13)
C3 Mo1 C2 34.68(13)
C8 Mo1 Sn1 69.43(11)
C6 Mo1 Sn1 124.46(13)
C7 Mo1 Sn1 69.67(9)
C5 Mo1 Sn1 132.98(11)
C1 Mo1 Sn1 98.64(10)
C4 Mo1 Sn1 145.57(10)
C3 Mo1 Sn1 112.27(9)
C2 Mo1 Sn1 88.06(9)
C2 C1 C5 108.8(3)
C2 C1 Mo1 73.58(19)
C5 C1 Mo1 72.2(2)
O1 C7 Mo1 174.3(3)
O3 C6 Mo1 178.9(5)
C2 C3 C4 108.0(3)
C2 C3 Mo1 72.78(19)
C4 C3 Mo1 71.89(19)
C1 C2 C3 107.7(3)
C1 C2 Mo1 71.57(19)
C3 C2 Mo1 72.54(19)
O2 C8 Mo1 173.3(3)
C5 C4 C3 107.9(3)
C5 C4 Mo1 71.9(2)
C3 C4 Mo1 73.0(2)
C1 C5 C4 107.7(3)
C1 C5 Mo1 72.70(19)
C4 C5 Mo1 73.0(2)
C16 C14 C15 109.4(3)
C16 C14 C17 107.5(3)
C15 C14 C17 110.0(3)
C16 C14 Sn1 109.4(2)
C15 C14 Sn1 112.5(2)
C17 C14 Sn1 107.8(2)
C11 C9 C10 108.6(4)
C11 C9 C12 108.6(4)
C10 C9 C12 109.4(4)
C11 C9 Sn1 108.4(3)
C10 C9 Sn1 111.6(3)
C12 C9 Sn1 110.2(2)

loop_
_geom_bond_atom_site_label_1
_geom_bond_atom_site_label_2
_geom_bond_distance
Sn1 C14 2.217(3)
Sn1 C9 2.217(3)
Sn1 C13 2.237(3)
Sn1 Mo1 2.8839(4)
Mo1 C8 1.960(4)
Mo1 C6 1.963(4)
Mo1 C7 1.969(3)
Mo1 C5 2.318(3)
Mo1 C1 2.324(3)
Mo1 C4 2.333(3)
Mo1 C3 2.347(3)
Mo1 C2 2.350(3)
C1 C2 1.399(5)
C1 C5 1.399(6)
C7 O1 1.151(4)
C6 O3 1.136(4)
C3 C2 1.400(5)
C3 C4 1.412(5)
C8 O2 1.149(4)
C4 C5 1.403(6)
C14 C16 1.518(5)
C14 C15 1.516(5)
C14 C17 1.530(5)
C9 C11 1.522(6)
C9 C10 1.536(6)
C9 C12 1.525(6)

loop_
_geom_torsion_atom_site_label_1
_geom_torsion_atom_site_label_2
_geom_torsion_atom_site_label_3
_geom_torsion_atom_site_label_4
_geom_torsion
C14 Sn1 Mo1 C8 166.23(16)
C9 Sn1 Mo1 C8 -64.95(17)
C13 Sn1 Mo1 C8 53.26(16)
C14 Sn1 Mo1 C6 -132.06(19)
C9 Sn1 Mo1 C6 -3.2(2)
C13 Sn1 Mo1 C6 115.0(2)
C14 Sn1 Mo1 C7 -72.47(13)
C9 Sn1 Mo1 C7 56.35(15)
C13 Sn1 Mo1 C7 174.56(14)
C14 Sn1 Mo1 C5 15.61(16)
C9 Sn1 Mo1 C5 144.43(17)
C13 Sn1 Mo1 C5 -97.36(17)
C14 Sn1 Mo1 C1 23.75(13)
C9 Sn1 Mo1 C1 152.57(15)
C13 Sn1 Mo1 C1 -89.22(14)
C14 Sn1 Mo1 C4 67.4(2)
C9 Sn1 Mo1 C4 -163.7(2)
C13 Sn1 Mo1 C4 -45.5(2)
C14 Sn1 Mo1 C3 82.51(15)
C9 Sn1 Mo1 C3 -148.68(16)
C13 Sn1 Mo1 C3 -30.46(15)
C14 Sn1 Mo1 C2 57.06(14)
C9 Sn1 Mo1 C2 -174.13(15)
C13 Sn1 Mo1 C2 -55.91(14)
C8 Mo1 C1 C2 6.3(3)
C6 Mo1 C1 C2 -132.8(2)
C7 Mo1 C1 C2 144.4(2)
C5 Mo1 C1 C2 -116.5(3)
C4 Mo1 C1 C2 -78.8(2)
C3 Mo1 C1 C2 -37.1(2)
Sn1 Mo1 C1 C2 73.8(2)
C8 Mo1 C1 C5 122.9(3)
C6 Mo1 C1 C5 -16.3(3)
C7 Mo1 C1 C5 -99.0(2)
C4 Mo1 C1 C5 37.8(2)
C3 Mo1 C1 C5 79.5(2)
C2 Mo1 C1 C5 116.5(3)
Sn1 Mo1 C1 C5 -169.6(2)
C8 Mo1 C3 C2 -117.6(2)
C6 Mo1 C3 C2 161.9(2)
C7 Mo1 C3 C2 41.0(4)
C5 Mo1 C3 C2 78.8(2)
C1 Mo1 C3 C2 37.3(2)
C4 Mo1 C3 C2 116.2(3)
Sn1 Mo1 C3 C2 -49.0(2)
C8 Mo1 C3 C4 126.2(3)
C6 Mo1 C3 C4 45.7(3)
C7 Mo1 C3 C4 -75.2(4)
C5 Mo1 C3 C4 -37.4(2)
C1 Mo1 C3 C4 -79.0(3)
C2 Mo1 C3 C4 -116.2(3)
Sn1 Mo1 C3 C4 -165.2(2)
C5 C1 C2 C3 -0.1(4)
Mo1 C1 C2 C3 64.0(2)
C5 C1 C2 Mo1 -64.1(2)
C4 C3 C2 C1 0.4(4)
Mo1 C3 C2 C1 -63.4(2)
C4 C3 C2 Mo1 63.7(2)
C8 Mo1 C2 C1 -175.9(2)
C6 Mo1 C2 C1 85.5(4)
C7 Mo1 C2 C1 -45.1(3)
C5 Mo1 C2 C1 37.2(2)
C4 Mo1 C2 C1 78.7(3)
C3 Mo1 C2 C1 116.2(3)
Sn1 Mo1 C2 C1 -108.2(2)
C8 Mo1 C2 C3 67.9(2)
C6 Mo1 C2 C3 -30.7(4)
C7 Mo1 C2 C3 -161.3(2)
C5 Mo1 C2 C3 -79.0(2)
C1 Mo1 C2 C3 -116.2(3)
C4 Mo1 C2 C3 -37.4(2)
Sn1 Mo1 C2 C3 135.7(2)
C2 C3 C4 C5 -0.4(4)
Mo1 C3 C4 C5 63.9(3)
C2 C3 C4 Mo1 -64.3(2)
C8 Mo1 C4 C5 -176.3(2)
C6 Mo1 C4 C5 104.7(3)
C7 Mo1 C4 C5 32.0(3)
C1 Mo1 C4 C5 -37.7(2)
C3 Mo1 C4 C5 -116.0(3)
C2 Mo1 C4 C5 -79.0(3)
Sn1 Mo1 C4 C5 -91.3(3)
C8 Mo1 C4 C3 -60.3(3)
C6 Mo1 C4 C3 -139.3(3)
C7 Mo1 C4 C3 147.9(2)
C5 Mo1 C4 C3 116.0(3)
C1 Mo1 C4 C3 78.2(3)
C2 Mo1 C4 C3 36.9(2)
Sn1 Mo1 C4 C3 24.7(4)
C2 C1 C5 C4 -0.1(4)
Mo1 C1 C5 C4 -65.2(3)
C2 C1 C5 Mo1 65.0(2)
C3 C4 C5 C1 0.4(4)
Mo1 C4 C5 C1 64.9(2)
C3 C4 C5 Mo1 -64.6(3)
C8 Mo1 C5 C1 -109.0(3)
C6 Mo1 C5 C1 167.7(2)
C7 Mo1 C5 C1 87.7(2)
C4 Mo1 C5 C1 -115.3(3)
C3 Mo1 C5 C1 -77.9(2)
C2 Mo1 C5 C1 -36.9(2)
Sn1 Mo1 C5 C1 14.1(3)
C8 Mo1 C5 C4 6.3(4)
C6 Mo1 C5 C4 -77.0(3)
C7 Mo1 C5 C4 -157.0(2)
C1 Mo1 C5 C4 115.3(3)
C3 Mo1 C5 C4 37.4(2)
C2 Mo1 C5 C4 78.4(2)
Sn1 Mo1 C5 C4 129.4(2)
C9 Sn1 C14 C16 163.6(3)
C13 Sn1 C14 C16 51.7(3)
Mo1 Sn1 C14 C16 -65.1(3)
C9 Sn1 C14 C15 -74.5(3)
C13 Sn1 C14 C15 173.6(3)
Mo1 Sn1 C14 C15 56.8(3)
C9 Sn1 C14 C17 47.0(3)
C13 Sn1 C14 C17 -64.9(3)
Mo1 Sn1 C14 C17 178.3(2)
C14 Sn1 C9 C11 -78.3(3)
C13 Sn1 C9 C11 31.9(3)
Mo1 Sn1 C9 C11 152.0(3)
C14 Sn1 C9 C10 41.2(4)
C13 Sn1 C9 C10 151.4(3)
Mo1 Sn1 C9 C10 -88.4(3)
C14 Sn1 C9 C12 163.0(3)
C13 Sn1 C9 C12 -86.8(3)
Mo1 Sn1 C9 C12 33.4(3)
